data_5910313
loop_
_publ_author_name
'Wyckoff, R. W. G.'

_publ_section_title
;
Pages 57 from the Structure of Crystals, vol. 4 by Wyckoff R W G. 
published by Interscience Publishers, Inc. in 1951 
;
_journal_name_full 'The Structure of Crystals'
_journal_page_first 57
_journal_page_last 57
_journal_volume 4
_journal_year 1951
_chemical_formula_structural Li6BeZrF12
_chemical_formula_sum 'Be F12 Li6 Zr'
_space_group_IT_number 141
_symmetry_cell_setting tetragonal
_symmetry_Int_Tables_number 141
_symmetry_space_group_name_Hall '-I 4bd 2'
_symmetry_space_group_name_H-M 'I 41/a m d :2'
_audit_creation_date 2006-24-10
_audit_creation_method
;
Pages 57 from the Structure of Crystals, vol. 4 by Wyckoff R W G. 
published by Interscience Publishers, Inc. in 1951 
;
_audit_update_record 'created by Girish Upreti, Portland State University'
_cell_angle_alpha 90
_cell_angle_beta 90
_cell_angle_gamma 90
_cell_length_a 6.57
_cell_length_b 6.57
_cell_length_c 18.62
_cell_volume 803.730
_cod_original_sg_symbol_H-M 'I 41/a m d'
_cod_original_formula_sum 'Li6 Be Zr F12'
_cod_database_code 5910313

loop_
_symmetry_equiv_pos_as_xyz
x,y,z
-y+1/4,x+3/4,z+1/4
y+1/4,-x+1/4,z+3/4
x,-y,-z
-x,y+1/2,-z
-x,-y+1/2,z
y+1/4,x+3/4,-z+1/4
-y+1/4,-x+1/4,-z+3/4
-x,-y,-z
y+3/4,-x+1/4,-z+3/4
-y+3/4,x+3/4,-z+1/4
-x,y,z
x,-y+1/2,z
x,y+1/2,-z
-y+3/4,-x+1/4,z+3/4
y+3/4,x+3/4,z+1/4
x+1/2,y+1/2,z+1/2
-y+3/4,x+1/4,z+3/4
y+3/4,-x+3/4,z+1/4
x+1/2,-y+1/2,-z+1/2
-x+1/2,y,-z+1/2
-x+1/2,-y,z+1/2
y+3/4,x+1/4,-z+3/4
-y+3/4,-x+3/4,-z+1/4
-x+1/2,-y+1/2,-z+1/2
y+1/4,-x+3/4,-z+1/4
-y+1/4,x+1/4,-z+3/4
-x+1/2,y+1/2,z+1/2
x+1/2,-y,z+1/2
x+1/2,y,-z+1/2
-y+1/4,-x+3/4,z+1/4
y+1/4,x+1/4,z+3/4

loop_
_atom_site_fract_x
_atom_site_fract_y
_atom_site_fract_z
_atom_site_label
0.00000 0.75000 0.12500 Be1
0.00000 0.25000 0.87500 Be2
0.00000 0.25000 0.37500 Zr1
0.00000 0.75000 0.62500 Zr2
0.00000 0.25000 0.10340 Li1
0.00000 0.25000 0.64660 Li2
0.00000 -0.25000 -0.10340 Li3
0.00000 -0.25000 -0.64660 Li4
0.23030 0.00000 0.00000 Li5
0.23030 0.50000 0.00000 Li6
0.25000 0.48030 0.75000 Li7
0.75000 0.98030 0.75000 Li8
-0.23030 0.00000 0.00000 Li9
-0.23030 -0.50000 0.00000 Li10
-0.25000 -0.48030 -0.75000 Li11
-0.75000 -0.98030 -0.75000 Li12
0.00000 0.53400 0.42070 F1
0.00000 1.03400 -0.42070 F2
0.78400 0.25000 1.17070 F3
0.78400 0.75000 -0.17070 F4
0.00000 -0.53400 -0.42070 F5
0.00000 -1.03400 0.42070 F6
-0.78400 -0.25000 -1.17070 F7
-0.78400 -0.75000 0.17070 F8
0.00000 0.02600 0.29030 F9
0.00000 0.52600 -0.29030 F10
0.27600 0.25000 1.04030 F11
0.27600 0.75000 -0.04030 F12
0.00000 -0.02600 -0.29030 F13
0.00000 -0.52600 0.29030 F14
-0.27600 -0.25000 -1.04030 F15
-0.27600 -0.75000 0.04030 F16
0.00000 -0.05680 0.07540 F17
0.00000 0.44320 -0.07540 F18
0.19320 0.25000 0.82540 F19
0.19320 0.75000 0.17460 F20
-0.00000 0.05680 -0.07540 F21
-0.00000 -0.44320 0.07540 F22
-0.19320 -0.25000 -0.82540 F23
-0.19320 -0.75000 -0.17460 F24
